data_7201837
loop_
_publ_author_name
'Chen, Jihua'
'Subramanian, Sankar'
'Parkin, Sean R.'
'Siegler, Maxime'
'Gallup, Kaitlin'
'Haughn, Chelsea'
'Martin, David C.'
'Anthony, John E.'

_publ_section_title
;
 The influence of side chains on the structures and properties of
 functionalized pentacenes
;
_journal_issue 17
_journal_name_full 'Journal of Materials Chemistry'
_journal_page_first 1961
_journal_paper_doi 10.1039/b717082c
_journal_volume 18
_journal_year 2008
_chemical_formula_moiety 'C54 H74 Si2'
_chemical_formula_sum 'C54 H74 Si2'
_chemical_formula_weight 779.31
_chemical_name_systematic
;
?
;
_space_group_IT_number 2
_symmetry_cell_setting triclinic
_symmetry_space_group_name_Hall '-P 1'
_symmetry_space_group_name_H-M 'P -1'
_atom_sites_solution_hydrogens geom
_atom_sites_solution_primary direct
_atom_sites_solution_secondary difmap
_audit_creation_method SHELXL-97
_cell_angle_alpha 101.9194(4)
_cell_angle_beta 93.8211(4)
_cell_angle_gamma 101.2905(4)
_cell_formula_units_Z 1
_cell_length_a 8.8577(1)
_cell_length_b 11.1290(1)
_cell_length_c 12.5975(1)
_cell_measurement_reflns_used 5344
_cell_measurement_temperature 90.0(2)
_cell_measurement_theta_max 27.48
_cell_measurement_theta_min 1.00
_cell_volume 1184.10(2)
_computing_cell_refinement 'SCALEPACK (Otwinowski & Minor, 1997)'
_computing_data_collection 'COLLECT (Nonius, 1998)'
_computing_data_reduction 'DENZO-SMN (Otwinowski & Minor, 1997)'
_computing_molecular_graphics 'XP in SHELXTL (Sheldrick, 1994)'
_computing_publication_material
;
SHELX97-2 (Sheldrick, 1997) and local procedures
;
_computing_structure_refinement 'SHELXL-97 (Sheldrick, 1997)'
_computing_structure_solution 'SHELXS-97 (Sheldrick, 1990)'
_diffrn_ambient_temperature 90.0(2)
_diffrn_detector_area_resol_mean 18
_diffrn_measured_fraction_theta_full .997
_diffrn_measured_fraction_theta_max .997
_diffrn_measurement_device_type 'Nonius KappaCCD diffractometer'
_diffrn_measurement_method '\w scans at fixed \c = 55\%'
_diffrn_radiation_monochromator graphite
_diffrn_radiation_source 'fine-focus sealed tube'
_diffrn_radiation_type MoK\a
_diffrn_radiation_wavelength 0.71073
_diffrn_reflns_av_R_equivalents 0.0214
_diffrn_reflns_av_sigmaI/netI 0.0314
_diffrn_reflns_limit_h_max 11
_diffrn_reflns_limit_h_min -11
_diffrn_reflns_limit_k_max 14
_diffrn_reflns_limit_k_min -14
_diffrn_reflns_limit_l_max 16
_diffrn_reflns_limit_l_min -16
_diffrn_reflns_number 10620
_diffrn_reflns_theta_full 27.47
_diffrn_reflns_theta_max 27.47
_diffrn_reflns_theta_min 1.66
_diffrn_standards_number 0
_exptl_absorpt_coefficient_mu 0.109
_exptl_absorpt_correction_T_max 0.9807
_exptl_absorpt_correction_T_min 0.9733
_exptl_absorpt_correction_type multi-scan
_exptl_absorpt_process_details 'Scalepack (Otwinowski & Minor, 1997)'
_exptl_crystal_colour blue
_exptl_crystal_density_diffrn 1.093
_exptl_crystal_density_method 'not measured'
_exptl_crystal_description 'irregular block'
_exptl_crystal_F_000 426
_exptl_crystal_size_max 0.25
_exptl_crystal_size_mid 0.20
_exptl_crystal_size_min 0.18
_refine_diff_density_max .323
_refine_diff_density_min -.256
_refine_diff_density_rms .042
_refine_ls_extinction_method none
_refine_ls_goodness_of_fit_ref 1.006
_refine_ls_hydrogen_treatment constr
_refine_ls_matrix_type full
_refine_ls_number_parameters 288
_refine_ls_number_reflns 5412
_refine_ls_number_restraints 13
_refine_ls_restrained_S_all 1.005
_refine_ls_R_factor_all 0.0435
_refine_ls_R_factor_gt 0.0366
_refine_ls_shift/su_max 0.018
_refine_ls_shift/su_mean 0.002
_refine_ls_structure_factor_coef Fsqd
_refine_ls_weighting_details 'calc w=1/[\s^2^(Fo^2^)+(0.0597P)^2^+0.3274P] where P=(Fo^2^+2Fc^2^)/3'
_refine_ls_weighting_scheme calc
_refine_ls_wR_factor_gt 0.1005
_refine_ls_wR_factor_ref 0.1053
_reflns_number_gt 4728
_reflns_number_total 5412
_reflns_threshold_expression >2\s(I)
_cod_data_source_file b717082c.txt
_cod_data_source_block k04197
_cod_original_cell_volume 1184.09(2)
_cod_database_code 7201837

loop_
_symmetry_equiv_pos_as_xyz
'x, y, z'
'-x, -y, -z'

loop_
_atom_site_label
_atom_site_type_symbol
_atom_site_fract_x
_atom_site_fract_y
_atom_site_fract_z
_atom_site_U_iso_or_equiv
_atom_site_adp_type
_atom_site_occupancy
_atom_site_symmetry_multiplicity
_atom_site_calc_flag
_atom_site_refinement_flags
_atom_site_disorder_assembly
_atom_site_disorder_group
Si1 Si 1.05787(3) 0.73079(3) 0.35243(2) 0.01457(9) Uani 1 1 d . . .
C1 C 1.02247(12) 0.93825(10) 0.08603(8) 0.0166(2) Uani 1 1 d . . .
C2 C 0.91145(12) 0.87634(10) -0.00495(8) 0.0161(2) Uani 1 1 d . . .
C3 C 0.82294(12) 0.75415(10) -0.01343(9) 0.0181(2) Uani 1 1 d . . .
H3 H 0.8381 0.7120 0.0435 0.022 Uiso 1 1 calc R . .
C4 C 0.71457(12) 0.69373(10) -0.10214(9) 0.0180(2) Uani 1 1 d . . .
C5 C 0.62582(13) 0.56839(11) -0.11197(10) 0.0213(2) Uani 1 1 d . . .
H5 H 0.6406 0.5250 -0.0559 0.026 Uiso 1 1 calc R . .
C6 C 0.52098(13) 0.51110(11) -0.20048(10) 0.0231(2) Uani 1 1 d . . .
H6 H 0.4636 0.4281 -0.2057 0.028 Uiso 1 1 calc R . .
C7 C 0.49634(13) 0.57462(11) -0.28563(10) 0.0227(2) Uani 1 1 d . . .
H7 H 0.4223 0.5335 -0.3468 0.027 Uiso 1 1 calc R . .
C8 C 0.57751(13) 0.69301(11) -0.28005(9) 0.0204(2) Uani 1 1 d . . .
H8 H 0.5596 0.7339 -0.3374 0.024 Uiso 1 1 calc R . .
C9 C 0.69001(12) 0.75718(10) -0.18859(9) 0.0174(2) Uani 1 1 d . . .
C10 C 0.77589(12) 0.87766(10) -0.18124(9) 0.0170(2) Uani 1 1 d . . .
H10 H 0.7587 0.9196 -0.2380 0.020 Uiso 1 1 calc R . .
C11 C 0.88798(12) 0.93968(10) -0.09193(8) 0.0158(2) Uani 1 1 d . . .
C12 C 1.04269(12) 0.87636(10) 0.17309(9) 0.0183(2) Uani 1 1 d . . .
C13 C 1.05569(13) 0.82331(11) 0.24674(9) 0.0198(2) Uani 1 1 d . A .
C14 C 1.26577(12) 0.72463(10) 0.38799(9) 0.0186(2) Uani 1 1 d . A .
H14 H 1.3101 0.7038 0.3172 0.022 Uiso 1 1 calc R . .
C15 C 1.36086(14) 0.85369(12) 0.44964(11) 0.0291(3) Uani 1 1 d . . .
H15A H 1.3251 0.8762 0.5216 0.044 Uiso 1 1 calc R A .
H15B H 1.3476 0.9170 0.4081 0.044 Uiso 1 1 calc R . .
H15C H 1.4706 0.8503 0.4586 0.044 Uiso 1 1 calc R . .
C16 C 1.28656(16) 0.62225(13) 0.44898(11) 0.0322(3) Uani 1 1 d . . .
H16A H 1.3968 0.6209 0.4597 0.048 Uiso 1 1 calc R A .
H16B H 1.2291 0.5403 0.4062 0.048 Uiso 1 1 calc R . .
H16C H 1.2471 0.6400 0.5201 0.048 Uiso 1 1 calc R . .
C17 C 0.96968(13) 0.81251(11) 0.47108(9) 0.0202(2) Uani 1 1 d . A .
H17 H 1.0365 0.8986 0.4976 0.024 Uiso 1 1 calc R . .
C18 C 0.9686(2) 0.74804(19) 0.56651(13) 0.0549(5) Uani 1 1 d . . .
H18A H 0.9221 0.7942 0.6260 0.082 Uiso 1 1 calc R A .
H18B H 1.0751 0.7468 0.5921 0.082 Uiso 1 1 calc R . .
H18C H 0.9079 0.6616 0.5429 0.082 Uiso 1 1 calc R . .
C19 C 0.80731(15) 0.82927(14) 0.43807(12) 0.0339(3) Uani 1 1 d . . .
H19A H 0.7375 0.7466 0.4127 0.051 Uiso 1 1 calc R A .
H19B H 0.8110 0.8748 0.3792 0.051 Uiso 1 1 calc R . .
H19C H 0.7692 0.8772 0.5011 0.051 Uiso 1 1 calc R . .
C20 C 0.93478(13) 0.57219(11) 0.28971(9) 0.0212(2) Uani 0.8836(18) 1 d PD A 1
H20A H 0.9376 0.5177 0.3425 0.025 Uiso 0.8836(18) 1 calc PR A 1
H20B H 0.8263 0.5808 0.2768 0.025 Uiso 0.8836(18) 1 calc PR A 1
C21 C 0.98356(15) 0.50614(12) 0.18072(11) 0.0208(3) Uani 0.8836(18) 1 d PD A 1
H21A H 1.0009 0.5666 0.1328 0.025 Uiso 0.8836(18) 1 calc PR A 1
H21B H 1.0830 0.4816 0.1958 0.025 Uiso 0.8836(18) 1 calc PR A 1
C22 C 0.86327(16) 0.38897(12) 0.12023(11) 0.0204(3) Uani 0.8836(18) 1 d PD A 1
H22A H 0.7639 0.4137 0.1052 0.024 Uiso 0.8836(18) 1 calc PR A 1
H22B H 0.8982 0.3556 0.0491 0.024 Uiso 0.8836(18) 1 calc PR A 1
C23 C 0.83576(15) 0.28493(12) 0.18304(10) 0.0192(3) Uani 0.8836(18) 1 d PD A 1
H23A H 0.8020 0.3184 0.2545 0.023 Uiso 0.8836(18) 1 calc PR A 1
H23B H 0.9347 0.2592 0.1971 0.023 Uiso 0.8836(18) 1 calc PR A 1
C24 C 0.71452(14) 0.16982(11) 0.12284(10) 0.0192(3) Uani 0.8836(18) 1 d PD A 1
H24A H 0.7486 0.1365 0.0514 0.023 Uiso 0.8836(18) 1 calc PR A 1
H24B H 0.6159 0.1959 0.1085 0.023 Uiso 0.8836(18) 1 calc PR A 1
C25 C 0.68515(15) 0.06486(12) 0.18481(10) 0.0208(3) Uani 0.8836(18) 1 d PD A 1
H25A H 0.6481 0.0970 0.2554 0.025 Uiso 0.8836(18) 1 calc PR A 1
H25B H 0.7839 0.0396 0.2006 0.025 Uiso 0.8836(18) 1 calc PR A 1
C26 C 0.5657(2) -0.05063(19) 0.12100(14) 0.0219(3) Uani 0.8836(18) 1 d PD A 1
H26A H 0.4646 -0.0267 0.1109 0.026 Uiso 0.8836(18) 1 calc PR A 1
H26B H 0.5981 -0.0777 0.0477 0.026 Uiso 0.8836(18) 1 calc PR A 1
C27 C 0.54476(18) -0.16097(14) 0.17662(13) 0.0318(3) Uani 0.8836(18) 1 d PD A 1
H27A H 0.6427 -0.1887 0.1830 0.048 Uiso 0.8836(18) 1 calc PR A 1
H27B H 0.4645 -0.2304 0.1331 0.048 Uiso 0.8836(18) 1 calc PR A 1
H27C H 0.5136 -0.1348 0.2496 0.048 Uiso 0.8836(18) 1 calc PR A 1
C20' C 0.93478(13) 0.57219(11) 0.28971(9) 0.0212(2) Uani 0.1164(18) 1 d PD A 2
H20C H 0.8847 0.5383 0.3485 0.025 Uiso 0.1164(18) 1 calc PR A 2
H20D H 0.8513 0.5831 0.2386 0.025 Uiso 0.1164(18) 1 calc PR A 2
C21' C 1.0159(10) 0.4715(8) 0.2269(8) 0.016(2) Uiso 0.1164(18) 1 d PD A 2
H21C H 1.0970 0.4565 0.2775 0.020 Uiso 0.1164(18) 1 calc PR A 2
H21D H 1.0671 0.5038 0.1678 0.020 Uiso 0.1164(18) 1 calc PR A 2
C22' C 0.8999(12) 0.3450(10) 0.1766(8) 0.021(2) Uiso 0.1164(18) 1 d PD A 2
H22C H 0.9588 0.2779 0.1590 0.025 Uiso 0.1164(18) 1 calc PR A 2
H22D H 0.8314 0.3238 0.2321 0.025 Uiso 0.1164(18) 1 calc PR A 2
C23' C 0.8005(11) 0.3461(9) 0.0747(8) 0.019(2) Uiso 0.1164(18) 1 d PD A 2
H23C H 0.8672 0.3591 0.0162 0.023 Uiso 0.1164(18) 1 calc PR A 2
H23D H 0.7465 0.4167 0.0899 0.023 Uiso 0.1164(18) 1 calc PR A 2
C24' C 0.6801(10) 0.2211(8) 0.0359(7) 0.018(2) Uiso 0.1164(18) 1 d PD A 2
H24C H 0.7344 0.1505 0.0269 0.021 Uiso 0.1164(18) 1 calc PR A 2
H24D H 0.6095 0.2116 0.0928 0.021 Uiso 0.1164(18) 1 calc PR A 2
C25' C 0.5848(10) 0.2131(8) -0.0710(7) 0.018(2) Uiso 0.1164(18) 1 d PD A 2
H25C H 0.6557 0.2255 -0.1272 0.022 Uiso 0.1164(18) 1 calc PR A 2
H25D H 0.5280 0.2822 -0.0612 0.022 Uiso 0.1164(18) 1 calc PR A 2
C26' C 0.4666(19) 0.0857(15) -0.1127(14) 0.035(5) Uiso 0.1164(18) 1 d PD A 2
H26C H 0.5246 0.0175 -0.1250 0.042 Uiso 0.1164(18) 1 calc PR A 2
H26D H 0.3997 0.0718 -0.0545 0.042 Uiso 0.1164(18) 1 calc PR A 2
C27' C 0.3664(14) 0.0757(12) -0.2141(10) 0.038(3) Uiso 0.1164(18) 1 d PD A 2
H27D H 0.3041 0.1400 -0.2021 0.057 Uiso 0.1164(18) 1 calc PR A 2
H27E H 0.2976 -0.0079 -0.2347 0.057 Uiso 0.1164(18) 1 calc PR A 2
H27F H 0.4309 0.0882 -0.2728 0.057 Uiso 0.1164(18) 1 calc PR A 2

loop_
_atom_site_aniso_label
_atom_site_aniso_U_11
_atom_site_aniso_U_22
_atom_site_aniso_U_33
_atom_site_aniso_U_23
_atom_site_aniso_U_13
_atom_site_aniso_U_12
Si1 0.01538(15) 0.01418(16) 0.01418(15) 0.00511(11) 0.00062(11) 0.00159(11)
C1 0.0179(5) 0.0199(5) 0.0153(5) 0.0068(4) 0.0050(4) 0.0076(4)
C2 0.0171(5) 0.0182(5) 0.0157(5) 0.0057(4) 0.0051(4) 0.0072(4)
C3 0.0190(5) 0.0209(6) 0.0181(5) 0.0088(4) 0.0051(4) 0.0075(4)
C4 0.0162(5) 0.0202(5) 0.0202(5) 0.0066(4) 0.0049(4) 0.0069(4)
C5 0.0197(5) 0.0212(6) 0.0254(6) 0.0092(5) 0.0039(4) 0.0053(4)
C6 0.0190(5) 0.0201(6) 0.0302(6) 0.0068(5) 0.0031(5) 0.0026(4)
C7 0.0183(5) 0.0249(6) 0.0230(6) 0.0019(5) 0.0003(4) 0.0042(4)
C8 0.0197(5) 0.0241(6) 0.0184(5) 0.0054(4) 0.0022(4) 0.0066(4)
C9 0.0166(5) 0.0210(5) 0.0168(5) 0.0049(4) 0.0047(4) 0.0075(4)
C10 0.0184(5) 0.0205(5) 0.0149(5) 0.0064(4) 0.0037(4) 0.0076(4)
C11 0.0162(5) 0.0191(5) 0.0149(5) 0.0053(4) 0.0050(4) 0.0076(4)
C12 0.0175(5) 0.0193(5) 0.0181(5) 0.0050(4) 0.0020(4) 0.0033(4)
C13 0.0193(5) 0.0200(6) 0.0192(5) 0.0059(4) -0.0004(4) 0.0014(4)
C14 0.0168(5) 0.0212(6) 0.0181(5) 0.0046(4) 0.0019(4) 0.0048(4)
C15 0.0172(6) 0.0297(7) 0.0336(7) -0.0036(5) -0.0016(5) 0.0015(5)
C16 0.0312(7) 0.0394(8) 0.0357(7) 0.0188(6) 0.0054(5) 0.0187(6)
C17 0.0197(5) 0.0207(6) 0.0197(5) 0.0027(4) 0.0021(4) 0.0051(4)
C18 0.0802(13) 0.0798(13) 0.0327(8) 0.0316(8) 0.0344(8) 0.0541(11)
C19 0.0233(6) 0.0392(8) 0.0371(7) -0.0013(6) 0.0024(5) 0.0124(6)
C20 0.0194(5) 0.0170(5) 0.0242(6) 0.0012(4) 0.0044(4) -0.0004(4)
C21 0.0222(6) 0.0174(6) 0.0211(6) 0.0031(5) 0.0042(5) 0.0010(5)
C22 0.0223(6) 0.0198(6) 0.0180(6) 0.0029(5) 0.0020(5) 0.0034(5)
C23 0.0202(6) 0.0172(6) 0.0187(6) 0.0021(5) 0.0013(5) 0.0029(5)
C24 0.0192(6) 0.0173(6) 0.0194(6) 0.0016(5) 0.0027(5) 0.0020(5)
C25 0.0214(6) 0.0194(6) 0.0201(6) 0.0029(5) 0.0019(5) 0.0030(5)
C26 0.0221(8) 0.0200(9) 0.0236(8) 0.0062(6) 0.0032(6) 0.0032(8)
C27 0.0359(8) 0.0251(7) 0.0333(8) 0.0112(6) 0.0035(6) -0.0010(6)
C20' 0.0194(5) 0.0170(5) 0.0242(6) 0.0012(4) 0.0044(4) -0.0004(4)

loop_
_atom_type_symbol
_atom_type_description
_atom_type_scat_dispersion_real
_atom_type_scat_dispersion_imag
_atom_type_scat_source
C C .0033 .0016 'International Tables Vol C Tables 4.2.6.8 and 6.1.1.4'
H H .0000 .0000 'International Tables Vol C Tables 4.2.6.8 and 6.1.1.4'
Si Si .0817 .0704 'International Tables Vol C Tables 4.2.6.8 and 6.1.1.4'

loop_
_geom_angle_atom_site_label_1
_geom_angle_atom_site_label_2
_geom_angle_atom_site_label_3
_geom_angle
_geom_angle_site_symmetry_1
_geom_angle_site_symmetry_3
_geom_angle_publ_flag
C13 Si1 C20 105.95(5) . . ?
C13 Si1 C17 106.95(5) . . ?
C20 Si1 C17 110.83(5) . . ?
C13 Si1 C14 107.14(5) . . ?
C20 Si1 C14 112.36(5) . . ?
C17 Si1 C14 113.12(5) . . ?
C11 C1 C2 120.97(10) 2_775 . ?
C11 C1 C12 119.87(10) 2_775 . ?
C2 C1 C12 119.16(10) . . ?
C3 C2 C1 121.96(10) . . ?
C3 C2 C11 118.66(10) . . ?
C1 C2 C11 119.38(10) . . ?
C4 C3 C2 121.99(10) . . ?
C4 C3 H3 119.0 . . ?
C2 C3 H3 119.0 . . ?
C3 C4 C5 122.19(10) . . ?
C3 C4 C9 119.44(10) . . ?
C5 C4 C9 118.37(10) . . ?
C6 C5 C4 120.86(11) . . ?
C6 C5 H5 119.6 . . ?
C4 C5 H5 119.6 . . ?
C5 C6 C7 120.59(11) . . ?
C5 C6 H6 119.7 . . ?
C7 C6 H6 119.7 . . ?
C8 C7 C6 120.71(11) . . ?
C8 C7 H7 119.6 . . ?
C6 C7 H7 119.6 . . ?
C7 C8 C9 120.79(11) . . ?
C7 C8 H8 119.6 . . ?
C9 C8 H8 119.6 . . ?
C10 C9 C8 122.07(10) . . ?
C10 C9 C4 119.24(10) . . ?
C8 C9 C4 118.69(10) . . ?
C9 C10 C11 121.88(10) . . ?
C9 C10 H10 119.1 . . ?
C11 C10 H10 119.1 . . ?
C10 C11 C1 121.58(10) . 2_775 ?
C10 C11 C2 118.78(10) . . ?
C1 C11 C2 119.64(10) 2_775 . ?
C13 C12 C1 178.31(12) . . ?
C12 C13 Si1 174.26(10) . . ?
C16 C14 C15 111.10(10) . . ?
C16 C14 Si1 114.38(8) . . ?
C15 C14 Si1 111.34(8) . . ?
C16 C14 H14 106.5 . . ?
C15 C14 H14 106.5 . . ?
Si1 C14 H14 106.5 . . ?
C14 C15 H15A 109.5 . . ?
C14 C15 H15B 109.5 . . ?
H15A C15 H15B 109.5 . . ?
C14 C15 H15C 109.5 . . ?
H15A C15 H15C 109.5 . . ?
H15B C15 H15C 109.5 . . ?
C14 C16 H16A 109.5 . . ?
C14 C16 H16B 109.5 . . ?
H16A C16 H16B 109.5 . . ?
C14 C16 H16C 109.5 . . ?
H16A C16 H16C 109.5 . . ?
H16B C16 H16C 109.5 . . ?
C18 C17 C19 110.51(11) . . ?
C18 C17 Si1 112.66(9) . . ?
C19 C17 Si1 112.45(8) . . ?
C18 C17 H17 106.9 . . ?
C19 C17 H17 106.9 . . ?
Si1 C17 H17 106.9 . . ?
C17 C18 H18A 109.5 . . ?
C17 C18 H18B 109.5 . . ?
H18A C18 H18B 109.5 . . ?
C17 C18 H18C 109.5 . . ?
H18A C18 H18C 109.5 . . ?
H18B C18 H18C 109.5 . . ?
C17 C19 H19A 109.5 . . ?
C17 C19 H19B 109.5 . . ?
H19A C19 H19B 109.5 . . ?
C17 C19 H19C 109.5 . . ?
H19A C19 H19C 109.5 . . ?
H19B C19 H19C 109.5 . . ?
C21 C20 Si1 114.65(8) . . ?
C21 C20 H20A 108.6 . . ?
Si1 C20 H20A 108.6 . . ?
C21 C20 H20B 108.6 . . ?
Si1 C20 H20B 108.6 . . ?
H20A C20 H20B 107.6 . . ?
C22 C21 C20 113.31(10) . . ?
C22 C21 H21A 108.9 . . ?
C20 C21 H21A 108.9 . . ?
C22 C21 H21B 108.9 . . ?
C20 C21 H21B 108.9 . . ?
H21A C21 H21B 107.7 . . ?
C23 C22 C21 113.65(11) . . ?
C23 C22 H22A 108.8 . . ?
C21 C22 H22A 108.8 . . ?
C23 C22 H22B 108.8 . . ?
C21 C22 H22B 108.8 . . ?
H22A C22 H22B 107.7 . . ?
C22 C23 C24 113.16(11) . . ?
C22 C23 H23A 108.9 . . ?
C24 C23 H23A 108.9 . . ?
C22 C23 H23B 108.9 . . ?
C24 C23 H23B 108.9 . . ?
H23A C23 H23B 107.8 . . ?
C23 C24 C25 113.84(10) . . ?
C23 C24 H24A 108.8 . . ?
C25 C24 H24A 108.8 . . ?
C23 C24 H24B 108.8 . . ?
C25 C24 H24B 108.8 . . ?
H24A C24 H24B 107.7 . . ?
C24 C25 C26 112.56(11) . . ?
C24 C25 H25A 109.1 . . ?
C26 C25 H25A 109.1 . . ?
C24 C25 H25B 109.1 . . ?
C26 C25 H25B 109.1 . . ?
H25A C25 H25B 107.8 . . ?
C27 C26 C25 113.55(13) . . ?
C27 C26 H26A 108.9 . . ?
C25 C26 H26A 108.9 . . ?
C27 C26 H26B 108.9 . . ?
C25 C26 H26B 108.9 . . ?
H26A C26 H26B 107.7 . . ?
C22' C21' H21C 109.2 . . ?
C22' C21' H21D 109.2 . . ?
H21C C21' H21D 107.9 . . ?
C23' C22' C21' 114.2(9) . . ?
C23' C22' H22C 108.7 . . ?
C21' C22' H22C 108.7 . . ?
C23' C22' H22D 108.7 . . ?
C21' C22' H22D 108.7 . . ?
H22C C22' H22D 107.6 . . ?
C22' C23' C24' 110.7(8) . . ?
C22' C23' H23C 109.5 . . ?
C24' C23' H23C 109.5 . . ?
C22' C23' H23D 109.5 . . ?
C24' C23' H23D 109.5 . . ?
H23C C23' H23D 108.1 . . ?
C25' C24' C23' 113.0(7) . . ?
C25' C24' H24C 109.0 . . ?
C23' C24' H24C 109.0 . . ?
C25' C24' H24D 109.0 . . ?
C23' C24' H24D 109.0 . . ?
H24C C24' H24D 107.8 . . ?
C24' C25' C26' 113.4(9) . . ?
C24' C25' H25C 108.9 . . ?
C26' C25' H25C 108.9 . . ?
C24' C25' H25D 108.9 . . ?
C26' C25' H25D 108.9 . . ?
H25C C25' H25D 107.7 . . ?
C27' C26' C25' 115.3(12) . . ?
C27' C26' H26C 108.4 . . ?
C25' C26' H26C 108.4 . . ?
C27' C26' H26D 108.4 . . ?
C25' C26' H26D 108.4 . . ?
H26C C26' H26D 107.5 . . ?
C26' C27' H27D 109.5 . . ?
C26' C27' H27E 109.5 . . ?
H27D C27' H27E 109.5 . . ?
C26' C27' H27F 109.5 . . ?
H27D C27' H27F 109.5 . . ?
H27E C27' H27F 109.5 . . ?

loop_
_geom_bond_atom_site_label_1
_geom_bond_atom_site_label_2
_geom_bond_distance
_geom_bond_site_symmetry_2
_geom_bond_publ_flag
Si1 C13 1.8450(12) . ?
Si1 C20 1.8666(11) . ?
Si1 C17 1.8826(11) . ?
Si1 C14 1.8838(11) . ?
C1 C11 1.4174(15) 2_775 ?
C1 C2 1.4190(15) . ?
C1 C12 1.4295(14) . ?
C2 C3 1.4095(15) . ?
C2 C11 1.4446(14) . ?
C3 C4 1.3843(16) . ?
C3 H3 0.9500 . ?
C4 C5 1.4372(15) . ?
C4 C9 1.4417(15) . ?
C5 C6 1.3596(17) . ?
C5 H5 0.9500 . ?
C6 C7 1.4284(16) . ?
C6 H6 0.9500 . ?
C7 C8 1.3572(16) . ?
C7 H7 0.9500 . ?
C8 C9 1.4349(15) . ?
C8 H8 0.9500 . ?
C9 C10 1.3874(15) . ?
C10 C11 1.4106(15) . ?
C10 H10 0.9500 . ?
C11 C1 1.4173(15) 2_775 ?
C12 C13 1.2088(16) . ?
C14 C16 1.5321(16) . ?
C14 C15 1.5343(16) . ?
C14 H14 1.0000 . ?
C15 H15A 0.9800 . ?
C15 H15B 0.9800 . ?
C15 H15C 0.9800 . ?
C16 H16A 0.9800 . ?
C16 H16B 0.9800 . ?
C16 H16C 0.9800 . ?
C17 C18 1.5216(18) . ?
C17 C19 1.5277(17) . ?
C17 H17 1.0000 . ?
C18 H18A 0.9800 . ?
C18 H18B 0.9800 . ?
C18 H18C 0.9800 . ?
C19 H19A 0.9800 . ?
C19 H19B 0.9800 . ?
C19 H19C 0.9800 . ?
C20 C21 1.5488(16) . ?
C20 H20A 0.9900 . ?
C20 H20B 0.9900 . ?
C21 C22 1.5342(18) . ?
C21 H21A 0.9900 . ?
C21 H21B 0.9900 . ?
C22 C23 1.5230(18) . ?
C22 H22A 0.9900 . ?
C22 H22B 0.9900 . ?
C23 C24 1.5235(17) . ?
C23 H23A 0.9900 . ?
C23 H23B 0.9900 . ?
C24 C25 1.5252(17) . ?
C24 H24A 0.9900 . ?
C24 H24B 0.9900 . ?
C25 C26 1.532(2) . ?
C25 H25A 0.9900 . ?
C25 H25B 0.9900 . ?
C26 C27 1.522(2) . ?
C26 H26A 0.9900 . ?
C26 H26B 0.9900 . ?
C27 H27A 0.9800 . ?
C27 H27B 0.9800 . ?
C27 H27C 0.9800 . ?
C21' C22' 1.555(11) . ?
C21' H21C 0.9900 . ?
C21' H21D 0.9900 . ?
C22' C23' 1.511(11) . ?
C22' H22C 0.9900 . ?
C22' H22D 0.9900 . ?
C23' C24' 1.543(11) . ?
C23' H23C 0.9900 . ?
C23' H23D 0.9900 . ?
C24' C25' 1.518(10) . ?
C24' H24C 0.9900 . ?
C24' H24D 0.9900 . ?
C25' C26' 1.556(13) . ?
C25' H25C 0.9900 . ?
C25' H25D 0.9900 . ?
C26' C27' 1.478(15) . ?
C26' H26C 0.9900 . ?
C26' H26D 0.9900 . ?
C27' H27D 0.9800 . ?
C27' H27E 0.9800 . ?
C27' H27F 0.9800 . ?

loop_
_geom_torsion_atom_site_label_1
_geom_torsion_atom_site_label_2
_geom_torsion_atom_site_label_3
_geom_torsion_atom_site_label_4
_geom_torsion
_geom_torsion_site_symmetry_1
_geom_torsion_site_symmetry_2
_geom_torsion_site_symmetry_3
_geom_torsion_site_symmetry_4
_geom_torsion_publ_flag
C11 C1 C2 C3 178.93(9) 2_775 . . . ?
C12 C1 C2 C3 -1.59(16) . . . . ?
C11 C1 C2 C11 -0.94(17) 2_775 . . . ?
C12 C1 C2 C11 178.54(9) . . . . ?
C1 C2 C3 C4 179.97(10) . . . . ?
C11 C2 C3 C4 -0.17(16) . . . . ?
C2 C3 C4 C5 178.99(10) . . . . ?
C2 C3 C4 C9 -0.36(16) . . . . ?
C3 C4 C5 C6 -179.51(11) . . . . ?
C9 C4 C5 C6 -0.15(16) . . . . ?
C4 C5 C6 C7 -0.23(17) . . . . ?
C5 C6 C7 C8 0.30(18) . . . . ?
C6 C7 C8 C9 0.03(17) . . . . ?
C7 C8 C9 C10 179.28(10) . . . . ?
C7 C8 C9 C4 -0.41(16) . . . . ?
C3 C4 C9 C10 0.14(15) . . . . ?
C5 C4 C9 C10 -179.23(10) . . . . ?
C3 C4 C9 C8 179.84(10) . . . . ?
C5 C4 C9 C8 0.46(15) . . . . ?
C8 C9 C10 C11 -179.06(10) . . . . ?
C4 C9 C10 C11 0.63(16) . . . . ?
C9 C10 C11 C1 178.70(9) . . . 2_775 ?
C9 C10 C11 C2 -1.15(16) . . . . ?
C3 C2 C11 C10 0.91(15) . . . . ?
C1 C2 C11 C10 -179.22(9) . . . . ?
C3 C2 C11 C1 -178.95(9) . . . 2_775 ?
C1 C2 C11 C1 0.92(17) . . . 2_775 ?
C13 Si1 C14 C16 -163.31(9) . . . . ?
C20 Si1 C14 C16 -47.34(10) . . . . ?
C17 Si1 C14 C16 79.08(10) . . . . ?
C13 Si1 C14 C15 69.72(9) . . . . ?
C20 Si1 C14 C15 -174.31(8) . . . . ?
C17 Si1 C14 C15 -47.90(10) . . . . ?
C13 Si1 C17 C18 -178.22(11) . . . . ?
C20 Si1 C17 C18 66.73(12) . . . . ?
C14 Si1 C17 C18 -60.49(12) . . . . ?
C13 Si1 C17 C19 56.10(10) . . . . ?
C20 Si1 C17 C19 -58.95(10) . . . . ?
C14 Si1 C17 C19 173.82(9) . . . . ?
C13 Si1 C20 C21 55.15(10) . . . . ?
C17 Si1 C20 C21 170.82(9) . . . . ?
C14 Si1 C20 C21 -61.54(10) . . . . ?
Si1 C20 C21 C22 -168.74(9) . . . . ?
C20 C21 C22 C23 -62.84(15) . . . . ?
C21 C22 C23 C24 179.21(10) . . . . ?
C22 C23 C24 C25 -179.81(10) . . . . ?
C23 C24 C25 C26 -178.63(12) . . . . ?
C24 C25 C26 C27 174.91(12) . . . . ?
C21' C22' C23' C24' -175.3(8) . . . . ?
C22' C23' C24' C25' -175.7(8) . . . . ?
C23' C24' C25' C26' 178.2(11) . . . . ?
C24' C25' C26' C27' 177.4(12) . . . . ?
